data_4064849
loop_
_publ_author_name
'Behrle, Andrew C.'
'Schmidt, Joseph A. R.'

_publ_section_title
;
 Synthesis and Reactivity of Homoleptic
 \a-MetalatedN,N-Dimethylbenzylamine Rare-Earth-Metal Complexes
;
_journal_issue 15
_journal_name_full Organometallics
_journal_page_first 3915
_journal_paper_doi 10.1021/om200363z
_journal_volume 30
_journal_year 2011
_chemical_formula_moiety 'C27 H36 N3 Sm'
_chemical_formula_sum 'C27 H36 N3 Sm'
_chemical_formula_weight 552.94
_chemical_name_systematic
; 
 ? 
;
_space_group_IT_number 14
_symmetry_cell_setting monoclinic
_symmetry_Int_Tables_number 14
_symmetry_space_group_name_Hall '-P 2ybc'
_symmetry_space_group_name_H-M 'P 1 21/c 1'
_atom_sites_solution_hydrogens geom
_atom_sites_solution_primary direct
_atom_sites_solution_secondary difmap
_audit_creation_method SHELXL-97
_cell_angle_alpha 90.00
_cell_angle_beta 93.181(4)
_cell_angle_gamma 90.00
_cell_formula_units_Z 4
_cell_length_a 14.281(3)
_cell_length_b 11.527(2)
_cell_length_c 15.021(3)
_cell_measurement_reflns_used 1017
_cell_measurement_temperature 140(2)
_cell_measurement_theta_max 23.23
_cell_measurement_theta_min 2.72
_cell_volume 2468.9(8)
_computing_cell_refinement 'Bruker SAINT v6.22'
_computing_data_collection 'Bruker SMART v5.625'
_computing_data_reduction 'Bruker SAINT    v6.22'
_computing_molecular_graphics 'Bruker SHELXTL'
_computing_publication_material 'Bruker SHELXTL'
_computing_structure_refinement 'SHELXL-97 (Sheldrick, 1997)'
_computing_structure_solution 'SHELXS-97 (Sheldrick, 1990)'
_diffrn_ambient_temperature 140(2)
_diffrn_measured_fraction_theta_full 1.000
_diffrn_measured_fraction_theta_max 1.000
_diffrn_measurement_device_type 'SMART CCD'
_diffrn_measurement_method \w-scan
_diffrn_radiation_monochromator graphite
_diffrn_radiation_source 'fine-focus sealed tube'
_diffrn_radiation_type MoK\a
_diffrn_radiation_wavelength 0.71073
_diffrn_reflns_av_R_equivalents 0.0377
_diffrn_reflns_av_sigmaI/netI 0.0214
_diffrn_reflns_limit_h_max 15
_diffrn_reflns_limit_h_min -15
_diffrn_reflns_limit_k_max 12
_diffrn_reflns_limit_k_min -12
_diffrn_reflns_limit_l_max 16
_diffrn_reflns_limit_l_min -16
_diffrn_reflns_number 19892
_diffrn_reflns_theta_full 23.27
_diffrn_reflns_theta_max 23.27
_diffrn_reflns_theta_min 1.43
_exptl_absorpt_coefficient_mu 2.397
_exptl_absorpt_correction_T_max 1.000
_exptl_absorpt_correction_T_min 0.728
_exptl_absorpt_correction_type empirical
_exptl_absorpt_process_details SADABS
_exptl_crystal_colour red
_exptl_crystal_density_diffrn 1.488
_exptl_crystal_density_method 'not measured'
_exptl_crystal_description block
_exptl_crystal_F_000 1124
_exptl_crystal_size_max 0.5
_exptl_crystal_size_mid 0.4
_exptl_crystal_size_min 0.1
_refine_diff_density_max 0.473
_refine_diff_density_min -1.170
_refine_diff_density_rms 0.090
_refine_ls_extinction_method none
_refine_ls_goodness_of_fit_ref 1.084
_refine_ls_hydrogen_treatment constr
_refine_ls_matrix_type full
_refine_ls_number_parameters 280
_refine_ls_number_reflns 3547
_refine_ls_number_restraints 0
_refine_ls_restrained_S_all 1.084
_refine_ls_R_factor_all 0.0289
_refine_ls_R_factor_gt 0.0253
_refine_ls_shift/su_max 0.001
_refine_ls_shift/su_mean 0.000
_refine_ls_structure_factor_coef Fsqd
_refine_ls_weighting_details 'calc w=1/[\s^2^(Fo^2^)+(0.0313P)^2^+5.2986P] where P=(Fo^2^+2Fc^2^)/3'
_refine_ls_weighting_scheme calc
_refine_ls_wR_factor_gt 0.0629
_refine_ls_wR_factor_ref 0.0648
_reflns_number_gt 3191
_reflns_number_total 3547
_reflns_threshold_expression >2sigma(I)
_cod_data_source_file om200363z_si_003.cif
_cod_data_source_block alpha_Sm(DMBA)3_(5)
_cod_original_sg_symbol_H-M P2(1)/c
_cod_database_code 4064849

loop_
_symmetry_equiv_pos_as_xyz
'x, y, z'
'-x, y+1/2, -z+1/2'
'-x, -y, -z'
'x, -y-1/2, z-1/2'

loop_
_atom_site_label
_atom_site_type_symbol
_atom_site_fract_x
_atom_site_fract_y
_atom_site_fract_z
_atom_site_U_iso_or_equiv
_atom_site_adp_type
_atom_site_occupancy
_atom_site_symmetry_multiplicity
_atom_site_calc_flag
_atom_site_refinement_flags
Sm1 Sm 0.740331(13) 0.052462(16) 0.215903(12) 0.01840(9) Uani 1 1 d .
N1 N 0.5613(2) 0.0452(3) 0.1835(2) 0.0311(8) Uani 1 1 d .
C1 C 0.6007(3) -0.0543(4) 0.1403(3) 0.0312(10) Uani 1 1 d .
H1A H 0.5952 -0.0611 0.0752 0.037 Uiso 1 1 calc R
C23 C 0.9931(3) -0.0570(4) 0.3928(3) 0.0352(11) Uani 1 1 d .
H23A H 1.0138 -0.0770 0.4505 0.042 Uiso 1 1 calc R
C4 C 0.7026(3) -0.2305(3) 0.3328(3) 0.0275(9) Uani 1 1 d .
H4A H 0.7113 -0.2257 0.3945 0.033 Uiso 1 1 calc R
C16 C 0.6065(3) 0.1823(4) 0.4044(3) 0.0286(10) Uani 1 1 d .
H16A H 0.5611 0.2361 0.3859 0.034 Uiso 1 1 calc R
C24 C 1.0301(3) 0.0395(4) 0.3508(3) 0.0386(12) Uani 1 1 d .
H24A H 1.0762 0.0835 0.3810 0.046 Uiso 1 1 calc R
C3 C 0.6528(3) -0.1423(3) 0.2866(3) 0.0230(9) Uani 1 1 d .
H3A H 0.6300 -0.0798 0.3180 0.028 Uiso 1 1 calc R
C21 C 0.8932(3) -0.0928(3) 0.2606(3) 0.0239(9) Uani 1 1 d .
H21A H 0.8472 -0.1384 0.2318 0.029 Uiso 1 1 calc R
C2 C 0.6366(3) -0.1472(3) 0.1921(3) 0.0255(9) Uani 1 1 d .
C20 C 0.9296(3) 0.0052(3) 0.2162(3) 0.0259(9) Uani 1 1 d .
C13 C 0.7407(3) 0.0231(3) 0.4658(3) 0.0260(9) Uani 1 1 d .
H13A H 0.7857 -0.0299 0.4871 0.031 Uiso 1 1 calc R
C22 C 0.9263(3) -0.1209(4) 0.3475(3) 0.0278(9) Uani 1 1 d .
H22A H 0.9016 -0.1854 0.3751 0.033 Uiso 1 1 calc R
C25 C 1.0003(3) 0.0702(4) 0.2669(3) 0.0326(11) Uani 1 1 d .
H25A H 1.0262 0.1353 0.2412 0.039 Uiso 1 1 calc R
C8 C 0.4755(3) 0.0212(4) 0.2310(4) 0.0425(12) Uani 1 1 d .
H8A H 0.4215 0.0289 0.1903 0.064 Uiso 1 1 calc R
H8B H 0.4709 0.0754 0.2791 0.064 Uiso 1 1 calc R
H8C H 0.4781 -0.0563 0.2544 0.064 Uiso 1 1 calc R
C15 C 0.5874(3) 0.1060(4) 0.4701(3) 0.0309(10) Uani 1 1 d .
H15A H 0.5293 0.1086 0.4950 0.037 Uiso 1 1 calc R
C12 C 0.7630(3) 0.1014(3) 0.3984(3) 0.0218(8) Uani 1 1 d .
H12A H 0.8227 0.1006 0.3766 0.026 Uiso 1 1 calc R
C14 C 0.6541(3) 0.0232(4) 0.5010(3) 0.0300(10) Uani 1 1 d .
H14A H 0.6396 -0.0304 0.5445 0.036 Uiso 1 1 calc R
C11 C 0.6946(3) 0.1823(3) 0.3628(3) 0.0225(9) Uani 1 1 d .
C9 C 0.5426(4) 0.1401(4) 0.1202(3) 0.0482(13) Uani 1 1 d .
H9A H 0.4766 0.1436 0.1044 0.072 Uiso 1 1 calc R
H9B H 0.5763 0.1269 0.0676 0.072 Uiso 1 1 calc R
H9C H 0.5626 0.2121 0.1471 0.072 Uiso 1 1 calc R
C6 C 0.7224(3) -0.3296(4) 0.1968(3) 0.0336(10) Uani 1 1 d .
H6A H 0.7462 -0.3925 0.1666 0.040 Uiso 1 1 calc R
C19 C 0.8921(3) 0.0459(3) 0.1341(3) 0.0308(10) Uani 1 1 d .
H19A H 0.9168 0.1167 0.1081 0.037 Uiso 1 1 calc R
C10 C 0.7049(3) 0.2488(3) 0.2862(3) 0.0242(9) Uani 1 1 d .
H10A H 0.6521 0.2954 0.2617 0.029 Uiso 1 1 calc R
C17 C 0.7844(3) 0.3141(4) 0.1602(3) 0.0353(11) Uani 1 1 d .
H17A H 0.8043 0.3935 0.1657 0.053 Uiso 1 1 calc R
H17B H 0.7198 0.3114 0.1391 0.053 Uiso 1 1 calc R
H17C H 0.8221 0.2747 0.1188 0.053 Uiso 1 1 calc R
C5 C 0.7384(3) -0.3229(4) 0.2898(3) 0.0318(10) Uani 1 1 d .
H5A H 0.7725 -0.3800 0.3211 0.038 Uiso 1 1 calc R
C18 C 0.8692(3) 0.3167(3) 0.3019(3) 0.0301(10) Uani 1 1 d .
H18A H 0.8639 0.3990 0.2931 0.045 Uiso 1 1 calc R
H18B H 0.9295 0.2909 0.2847 0.045 Uiso 1 1 calc R
H18C H 0.8625 0.2989 0.3637 0.045 Uiso 1 1 calc R
C7 C 0.6736(3) -0.2475(3) 0.1500(3) 0.0286(9) Uani 1 1 d .
H7A H 0.6637 -0.2562 0.0886 0.034 Uiso 1 1 calc R
C27 C 0.8707(4) -0.1347(4) 0.0484(3) 0.0457(13) Uani 1 1 d .
H27A H 0.8970 -0.1194 -0.0079 0.069 Uiso 1 1 calc R
H27B H 0.8235 -0.1938 0.0409 0.069 Uiso 1 1 calc R
H27C H 0.9193 -0.1606 0.0905 0.069 Uiso 1 1 calc R
C26 C 0.7832(4) 0.0359(5) 0.0058(3) 0.0569(15) Uani 1 1 d .
H26A H 0.8109 0.0128 -0.0482 0.085 Uiso 1 1 calc R
H26B H 0.7921 0.1177 0.0147 0.085 Uiso 1 1 calc R
H26C H 0.7174 0.0188 0.0014 0.085 Uiso 1 1 calc R
N2 N 0.7953(2) 0.2575(3) 0.2473(2) 0.0245(7) Uani 1 1 d .
N3 N 0.8281(3) -0.0277(3) 0.0816(2) 0.0346(9) Uani 1 1 d .

loop_
_atom_site_aniso_label
_atom_site_aniso_U_11
_atom_site_aniso_U_22
_atom_site_aniso_U_33
_atom_site_aniso_U_23
_atom_site_aniso_U_13
_atom_site_aniso_U_12
Sm1 0.02231(13) 0.01445(13) 0.01836(13) 0.00012(8) 0.00041(8) -0.00049(8)
N1 0.029(2) 0.0226(19) 0.040(2) -0.0031(16) -0.0098(16) 0.0051(15)
C1 0.035(2) 0.029(2) 0.028(2) -0.0041(19) -0.0076(19) -0.0013(19)
C23 0.033(2) 0.039(3) 0.034(3) -0.011(2) -0.001(2) 0.011(2)
C4 0.029(2) 0.024(2) 0.029(2) 0.0062(18) -0.0014(18) -0.0086(18)
C16 0.026(2) 0.024(2) 0.036(2) -0.0046(18) 0.0029(19) 0.0022(17)
C24 0.025(2) 0.037(3) 0.054(3) -0.022(2) -0.002(2) 0.001(2)
C3 0.021(2) 0.018(2) 0.030(2) -0.0033(17) 0.0031(17) -0.0053(16)
C21 0.022(2) 0.017(2) 0.033(2) -0.0069(17) 0.0052(18) -0.0005(16)
C2 0.023(2) 0.021(2) 0.032(2) -0.0024(18) -0.0021(17) -0.0066(17)
C20 0.024(2) 0.020(2) 0.035(2) -0.0063(18) 0.0139(19) 0.0018(17)
C13 0.032(2) 0.025(2) 0.020(2) -0.0034(17) -0.0070(18) -0.0004(18)
C22 0.027(2) 0.025(2) 0.031(2) -0.0027(18) 0.0059(19) 0.0074(18)
C25 0.027(2) 0.020(2) 0.052(3) -0.008(2) 0.011(2) -0.0021(18)
C8 0.022(2) 0.039(3) 0.066(3) -0.009(2) -0.005(2) 0.003(2)
C15 0.027(2) 0.031(2) 0.036(3) -0.007(2) 0.0096(19) -0.0065(19)
C12 0.025(2) 0.0174(19) 0.023(2) -0.0083(16) 0.0020(17) 0.0009(16)
C14 0.036(3) 0.031(2) 0.023(2) 0.0029(18) 0.0026(19) -0.0073(19)
C11 0.025(2) 0.016(2) 0.027(2) -0.0066(16) 0.0011(17) -0.0028(16)
C9 0.052(3) 0.033(3) 0.056(3) 0.005(2) -0.025(3) 0.004(2)
C6 0.036(2) 0.016(2) 0.049(3) -0.004(2) 0.005(2) -0.0032(19)
C19 0.039(3) 0.023(2) 0.032(3) -0.0004(19) 0.016(2) -0.0049(19)
C10 0.023(2) 0.016(2) 0.034(2) -0.0009(17) -0.0007(17) 0.0049(16)
C17 0.049(3) 0.025(2) 0.032(2) 0.0070(19) 0.004(2) -0.006(2)
C5 0.029(2) 0.019(2) 0.047(3) 0.0067(19) -0.001(2) -0.0049(18)
C18 0.035(2) 0.020(2) 0.036(2) -0.0039(18) 0.0039(19) -0.0066(18)
C7 0.030(2) 0.023(2) 0.032(2) -0.0082(18) 0.0000(18) -0.0065(18)
C27 0.058(3) 0.043(3) 0.037(3) -0.015(2) 0.018(2) -0.002(2)
C26 0.078(4) 0.068(4) 0.025(3) 0.005(2) 0.007(3) 0.006(3)
N2 0.0338(19) 0.0168(17) 0.0233(18) 0.0012(14) 0.0049(15) -0.0040(14)
N3 0.047(2) 0.036(2) 0.0218(19) -0.0004(16) 0.0072(17) 0.0029(18)

loop_
_atom_type_symbol
_atom_type_description
_atom_type_scat_dispersion_real
_atom_type_scat_dispersion_imag
_atom_type_scat_source
C C 0.0033 0.0016 'International Tables Vol C Tables 4.2.6.8 and 6.1.1.4'
H H 0.0000 0.0000 'International Tables Vol C Tables 4.2.6.8 and 6.1.1.4'
N N 0.0061 0.0033 'International Tables Vol C Tables 4.2.6.8 and 6.1.1.4'
Sm Sm -0.1638 3.4418 'International Tables Vol C Tables 4.2.6.8 and 6.1.1.4'

loop_
_geom_angle_atom_site_label_1
_geom_angle_atom_site_label_2
_geom_angle_atom_site_label_3
_geom_angle
N2 Sm1 C19 81.62(12)
N2 Sm1 C1 139.49(12)
C19 Sm1 C1 115.75(14)
N2 Sm1 C10 33.12(12)
C19 Sm1 C10 114.69(13)
C1 Sm1 C10 116.22(13)
N2 Sm1 N1 111.12(11)
C19 Sm1 N1 140.20(13)
C1 Sm1 N1 32.75(12)
C10 Sm1 N1 83.67(11)
N2 Sm1 N3 108.60(11)
C19 Sm1 N3 32.61(13)
C1 Sm1 N3 83.23(13)
C10 Sm1 N3 138.45(12)
N1 Sm1 N3 110.94(12)
N2 Sm1 C2 165.19(11)
C19 Sm1 C2 112.24(12)
C1 Sm1 C2 30.39(13)
C10 Sm1 C2 132.54(12)
N1 Sm1 C2 55.01(11)
N3 Sm1 C2 83.18(12)
N2 Sm1 C20 83.70(11)
C19 Sm1 C20 30.22(13)
C1 Sm1 C20 130.26(13)
C10 Sm1 C20 112.98(12)
N1 Sm1 C20 162.94(11)
N3 Sm1 C20 54.31(12)
C2 Sm1 C20 110.85(12)
N2 Sm1 C11 55.34(10)
C19 Sm1 C11 130.01(12)
C1 Sm1 C11 113.64(13)
C10 Sm1 C11 30.03(12)
N1 Sm1 C11 83.86(11)
N3 Sm1 C11 162.32(12)
C2 Sm1 C11 113.95(11)
C20 Sm1 C11 112.30(12)
N2 Sm1 C12 67.10(10)
C19 Sm1 C12 114.98(13)
C1 Sm1 C12 125.25(13)
C10 Sm1 C12 55.45(12)
N1 Sm1 C12 104.55(12)
N3 Sm1 C12 142.72(12)
C2 Sm1 C12 109.16(11)
C20 Sm1 C12 88.75(12)
C11 Sm1 C12 29.78(11)
N2 Sm1 C21 106.51(11)
C19 Sm1 C21 55.01(13)
C1 Sm1 C21 113.39(13)
C10 Sm1 C21 126.75(12)
N1 Sm1 C21 141.00(11)
N3 Sm1 C21 64.62(12)
C2 Sm1 C21 86.46(12)
C20 Sm1 C21 29.68(12)
C11 Sm1 C21 110.25(11)
C12 Sm1 C21 80.75(11)
N2 Sm1 C3 144.88(10)
C19 Sm1 C3 124.50(12)
C1 Sm1 C3 55.24(13)
C10 Sm1 C3 116.67(12)
N1 Sm1 C3 65.65(11)
N3 Sm1 C3 104.64(11)
C2 Sm1 C3 29.73(12)
C20 Sm1 C3 107.36(12)
C11 Sm1 C3 90.07(11)
C12 Sm1 C3 79.66(11)
C21 Sm1 C3 77.81(11)
C1 N1 C9 111.3(4)
C1 N1 C8 114.9(3)
C9 N1 C8 109.1(4)
C1 N1 Sm1 72.8(2)
C9 N1 Sm1 104.0(3)
C8 N1 Sm1 139.1(3)
C2 C1 N1 119.7(4)
C2 C1 Sm1 82.5(2)
N1 C1 Sm1 74.4(2)
C22 C23 C24 118.6(4)
C5 C4 C3 121.8(4)
C15 C16 C11 122.1(4)
C25 C24 C23 121.4(4)
C4 C3 C2 121.0(4)
C4 C3 Sm1 122.9(3)
C2 C3 Sm1 72.9(2)
C22 C21 C20 120.4(4)
C22 C21 Sm1 125.4(3)
C20 C21 Sm1 73.4(2)
C1 C2 C3 123.8(4)
C1 C2 C7 120.2(4)
C3 C2 C7 115.3(4)
C1 C2 Sm1 67.1(2)
C3 C2 Sm1 77.4(2)
C7 C2 Sm1 121.6(3)
C19 C20 C21 123.2(4)
C19 C20 C25 121.0(4)
C21 C20 C25 115.3(4)
C19 C20 Sm1 66.7(2)
C21 C20 Sm1 77.0(2)
C25 C20 Sm1 123.8(3)
C14 C13 C12 121.4(4)
C23 C22 C21 122.2(4)
C24 C25 C20 122.0(4)
C16 C15 C14 121.2(4)
C13 C12 C11 120.6(4)
C13 C12 Sm1 123.9(3)
C11 C12 Sm1 74.2(2)
C13 C14 C15 118.7(4)
C10 C11 C12 124.3(3)
C10 C11 C16 119.6(4)
C12 C11 C16 115.7(4)
C10 C11 Sm1 66.4(2)
C12 C11 Sm1 76.1(2)
C16 C11 Sm1 126.6(3)
C7 C6 C5 122.1(4)
C20 C19 N3 118.9(4)
C20 C19 Sm1 83.1(2)
N3 C19 Sm1 75.7(2)
C11 C10 N2 120.4(3)
C11 C10 Sm1 83.5(2)
N2 C10 Sm1 72.17(19)
C4 C5 C6 118.0(4)
C6 C7 C2 121.9(4)
C10 N2 C17 109.8(3)
C10 N2 C18 115.8(3)
C17 N2 C18 109.2(3)
C10 N2 Sm1 74.72(19)
C17 N2 Sm1 103.6(2)
C18 N2 Sm1 138.2(3)
C19 N3 C26 111.3(4)
C19 N3 C27 114.5(4)
C26 N3 C27 108.9(4)
C19 N3 Sm1 71.7(2)
C26 N3 Sm1 102.4(3)
C27 N3 Sm1 141.7(3)

loop_
_geom_bond_atom_site_label_1
_geom_bond_atom_site_label_2
_geom_bond_distance
Sm1 N2 2.526(3)
Sm1 C19 2.551(4)
Sm1 C1 2.555(4)
Sm1 C10 2.560(4)
Sm1 N1 2.577(4)
Sm1 N3 2.602(3)
Sm1 C2 2.749(4)
Sm1 C20 2.757(4)
Sm1 C11 2.775(4)
Sm1 C12 2.800(4)
Sm1 C21 2.803(4)
Sm1 C3 2.807(4)
N1 C1 1.447(5)
N1 C9 1.464(6)
N1 C8 1.479(6)
C1 C2 1.403(6)
C23 C22 1.357(6)
C23 C24 1.396(7)
C4 C5 1.360(6)
C4 C3 1.402(6)
C16 C15 1.360(6)
C16 C11 1.435(6)
C24 C25 1.355(7)
C3 C2 1.426(6)
C21 C22 1.401(6)
C21 C20 1.425(6)
C2 C7 1.433(6)
C20 C19 1.398(6)
C20 C25 1.441(6)
C13 C14 1.372(6)
C13 C12 1.407(6)
C15 C14 1.408(6)
C12 C11 1.433(6)
C11 C10 1.398(6)
C6 C7 1.350(6)
C6 C5 1.405(6)
C19 N3 1.447(6)
C10 N2 1.450(5)
C17 N2 1.462(5)
C18 N2 1.469(5)
C27 N3 1.475(6)
C26 N3 1.472(6)
